data_7222304
loop_
_publ_author_name
'Kwit, Marcin'
'Rychlewska, Urszula'
'Prusinowska, Natalia'
'Bendzi\'nska-Berus, Wioletta'
'War\.zajtis, Beata'
'Gajewy, Jadwiga'
'Szymkowiak, Joanna'
'Jelecki, Maciej'

_publ_section_title
;
 Double helicity induction in chiral bis(triphenylacetamides)
;
_journal_name_full 'RSC Adv.'
_journal_paper_doi 10.1039/C5RA15554A
_journal_year 2015
_chemical_absolute_configuration rmad
_chemical_formula_moiety 'C48 H46 N2 O2, C H2 Cl2'
_chemical_formula_sum 'C49 H48 Cl2 N2 O2'
_chemical_formula_weight 767.79
_chemical_name_systematic
; 
 ? 
;
_space_group_IT_number 19
_symmetry_cell_setting orthorhombic
_symmetry_space_group_name_Hall 'P 2ac 2ab'
_symmetry_space_group_name_H-M 'P 21 21 21'
_atom_sites_solution_hydrogens geom
_atom_sites_solution_primary direct
_atom_sites_solution_secondary difmap
_audit_creation_method SHELXL-97
_audit_update_record
;
2015-07-23 deposited with the CCDC.
2015-09-25 downloaded from the CCDC.
;
_cell_angle_alpha 90.00
_cell_angle_beta 90.00
_cell_angle_gamma 90.00
_cell_formula_units_Z 4
_cell_length_a 10.4884(2)
_cell_length_b 19.7670(3)
_cell_length_c 20.3090(3)
_cell_measurement_reflns_used 45213
_cell_measurement_temperature 295(2)
_cell_measurement_theta_max 76.3081
_cell_measurement_theta_min 2.1740
_cell_volume 4210.55(12)
_computing_cell_refinement
;
CrysAlisPro, Agilent Technologies (2013)
;
_computing_data_collection
;
CrysAlisPro, Agilent Technologies (2013)
;
_computing_data_reduction
;
CrysAlisPro, Agilent Technologies (2013)
;
_computing_molecular_graphics
;
Mercury (Bruno, et al. 2002)
;
_computing_publication_material 'SHELXL-97 (Sheldrick, 2008)'
_computing_structure_refinement 'SHELXL-97 (Sheldrick, 2008)'
_computing_structure_solution 'SHELXS-86 (Sheldrick, 2008)'
_diffrn_ambient_temperature 295(2)
_diffrn_detector_area_resol_mean 10.5357
_diffrn_measured_fraction_theta_full 0.996
_diffrn_measured_fraction_theta_max 0.996
_diffrn_measurement_device_type 'SuperNova, Atlas'
_diffrn_measurement_method '\w scans'
_diffrn_radiation_monochromator mirror
_diffrn_radiation_source 'SuperNova (Cu) X-ray Source'
_diffrn_radiation_type CuK\a
_diffrn_radiation_wavelength 1.54178
_diffrn_reflns_av_R_equivalents 0.0402
_diffrn_reflns_av_sigmaI/netI 0.0176
_diffrn_reflns_limit_h_max 10
_diffrn_reflns_limit_h_min -13
_diffrn_reflns_limit_k_max 24
_diffrn_reflns_limit_k_min -24
_diffrn_reflns_limit_l_max 25
_diffrn_reflns_limit_l_min -25
_diffrn_reflns_number 53532
_diffrn_reflns_theta_full 76.48
_diffrn_reflns_theta_max 76.48
_diffrn_reflns_theta_min 3.12
_diffrn_standards_decay_% 0
_diffrn_standards_interval_count 50
_diffrn_standards_number 2
_exptl_absorpt_coefficient_mu 1.698
_exptl_absorpt_correction_T_max 1.00000
_exptl_absorpt_correction_T_min 0.87392
_exptl_absorpt_correction_type multi-scan
_exptl_absorpt_process_details
;
CrysAlisPro (Empirical absorption correction using spherical harmonics,
 implemented in SCALE3 ABSPACK scaling algorithm, Agilent Technologies 2013)
;
_exptl_crystal_colour colourless
_exptl_crystal_density_diffrn 1.211
_exptl_crystal_density_method 'not measured'
_exptl_crystal_description prism
_exptl_crystal_F_000 1624
_exptl_crystal_size_max 0.60
_exptl_crystal_size_mid 0.25
_exptl_crystal_size_min 0.20
_refine_diff_density_max 0.309
_refine_diff_density_min -0.342
_refine_diff_density_rms 0.036
_refine_ls_abs_structure_details 'Flack H D (1983), Acta Cryst. A39, 876-881'
_refine_ls_abs_structure_Flack 0.00(3)
_refine_ls_extinction_coef 0.0021(3)
_refine_ls_extinction_expression Fc^*^=kFc[1+0.001xFc^2^\l^3^/sin(2\q)]^-1/4^
_refine_ls_extinction_method SHELXL
_refine_ls_goodness_of_fit_ref 1.026
_refine_ls_hydrogen_treatment constr
_refine_ls_matrix_type full
_refine_ls_number_parameters 527
_refine_ls_number_reflns 8783
_refine_ls_number_restraints 12
_refine_ls_restrained_S_all 1.029
_refine_ls_R_factor_all 0.0452
_refine_ls_R_factor_gt 0.0449
_refine_ls_shift/su_max 0.000
_refine_ls_shift/su_mean 0.000
_refine_ls_structure_factor_coef Fsqd
_refine_ls_weighting_details 'calc w=1/[\s^2^(Fo^2^)+(0.0929P)^2^+0.4825P] where P=(Fo^2^+2Fc^2^)/3'
_refine_ls_weighting_scheme calc
_refine_ls_wR_factor_gt 0.1355
_refine_ls_wR_factor_ref 0.1362
_reflns_number_gt 8690
_reflns_number_total 8783
_reflns_threshold_expression >2sigma(I)
_cod_data_source_file c5ra15554a2.cif
_cod_data_source_block 4b
_cod_database_code 7222304

loop_
_symmetry_equiv_pos_as_xyz
'x, y, z'
'-x+1/2, -y, z+1/2'
'x+1/2, -y+1/2, -z'
'-x, y+1/2, -z+1/2'

loop_
_atom_site_label
_atom_site_type_symbol
_atom_site_fract_x
_atom_site_fract_y
_atom_site_fract_z
_atom_site_U_iso_or_equiv
_atom_site_adp_type
_atom_site_occupancy
_atom_site_symmetry_multiplicity
_atom_site_calc_flag
_atom_site_refinement_flags
_atom_site_disorder_assembly
_atom_site_disorder_group
C3 C 0.5637(2) -0.07150(8) 0.27656(8) 0.0540(4) Uani 1 1 d . . .
H3 H 0.6464 -0.0605 0.2963 0.065 Uiso 1 1 calc R . .
C8 C 0.45907(19) -0.05447(8) 0.32674(8) 0.0514(4) Uani 1 1 d . . .
H8 H 0.3771 -0.0561 0.3036 0.062 Uiso 1 1 calc R . .
C7 C 0.4530(3) -0.10587(10) 0.38361(11) 0.0766(6) Uani 1 1 d . . .
H7A H 0.5277 -0.1003 0.4112 0.092 Uiso 1 1 calc R . .
H7B H 0.3785 -0.0964 0.4104 0.092 Uiso 1 1 calc R . .
C6 C 0.4467(4) -0.17848(11) 0.35997(16) 0.0978(9) Uani 1 1 d . . .
H6A H 0.4448 -0.2089 0.3974 0.117 Uiso 1 1 calc R . .
H6B H 0.3696 -0.1854 0.3345 0.117 Uiso 1 1 calc R . .
C5 C 0.5613(4) -0.19325(12) 0.31824(14) 0.1039(11) Uani 1 1 d . . .
H5A H 0.5592 -0.2401 0.3040 0.125 Uiso 1 1 calc R . .
H5B H 0.6382 -0.1865 0.3440 0.125 Uiso 1 1 calc R . .
C4 C 0.5634(4) -0.14741(10) 0.25890(12) 0.0875(8) Uani 1 1 d . . .
H4A H 0.4893 -0.1570 0.2319 0.105 Uiso 1 1 calc R . .
H4B H 0.6387 -0.1574 0.2329 0.105 Uiso 1 1 calc R . .
C1 C 0.63725(16) 0.01727(8) 0.20162(7) 0.0450(3) Uani 1 1 d . . .
C2 C 0.38422(14) 0.06117(7) 0.33936(7) 0.0421(3) Uani 1 1 d . . .
C9 C 0.4496(2) -0.05307(9) 0.17027(9) 0.0581(4) Uani 1 1 d . . .
H9A H 0.4396 -0.0200 0.1360 0.070 Uiso 1 1 calc R . .
H9B H 0.3709 -0.0577 0.1939 0.070 Uiso 1 1 calc R . .
H9C H 0.4724 -0.0958 0.1511 0.070 Uiso 1 1 calc R . .
C9' C 0.5768(2) 0.02362(10) 0.40176(10) 0.0609(4) Uani 1 1 d . . .
H9'A H 0.5897 0.0710 0.4098 0.073 Uiso 1 1 calc R . .
H9'B H 0.6539 0.0042 0.3847 0.073 Uiso 1 1 calc R . .
H9'C H 0.5544 0.0015 0.4422 0.073 Uiso 1 1 calc R . .
C10 C 0.64876(16) 0.04497(8) 0.12886(7) 0.0451(3) Uani 1 1 d . . .
C31 C 0.76788(16) 0.09106(8) 0.12548(8) 0.0492(3) Uani 1 1 d . . .
C32 C 0.76544(19) 0.15325(10) 0.15794(10) 0.0606(4) Uani 1 1 d . . .
H32 H 0.6947 0.1647 0.1833 0.073 Uiso 1 1 calc R . .
C33 C 0.8657(2) 0.19817(11) 0.15329(13) 0.0722(5) Uani 1 1 d . . .
H33 H 0.8623 0.2393 0.1755 0.087 Uiso 1 1 calc R . .
C34 C 0.9711(2) 0.18209(12) 0.11565(13) 0.0740(6) Uani 1 1 d . . .
H34 H 1.0382 0.2126 0.1120 0.089 Uiso 1 1 calc R . .
C35 C 0.9766(2) 0.12093(13) 0.08364(13) 0.0750(6) Uani 1 1 d . . .
H35 H 1.0479 0.1097 0.0587 0.090 Uiso 1 1 calc R . .
C36 C 0.87520(19) 0.07578(10) 0.08852(11) 0.0623(4) Uani 1 1 d . . .
H36 H 0.8795 0.0346 0.0666 0.075 Uiso 1 1 calc R . .
C21 C 0.66780(15) -0.01820(8) 0.08464(8) 0.0476(3) Uani 1 1 d . . .
C22 C 0.74492(18) -0.07031(9) 0.10751(9) 0.0563(4) Uani 1 1 d . . .
H22 H 0.7830 -0.0663 0.1487 0.068 Uiso 1 1 calc R . .
C23 C 0.7665(2) -0.12812(10) 0.07051(11) 0.0657(5) Uani 1 1 d . . .
H23 H 0.8165 -0.1629 0.0874 0.079 Uiso 1 1 calc R . .
C24 C 0.7134(2) -0.13401(11) 0.00841(11) 0.0689(5) Uani 1 1 d . . .
H24 H 0.7295 -0.1720 -0.0172 0.083 Uiso 1 1 calc R . .
C25 C 0.6371(2) -0.08346(12) -0.01480(10) 0.0685(5) Uani 1 1 d . . .
H25 H 0.6009 -0.0874 -0.0564 0.082 Uiso 1 1 calc R . .
C26 C 0.61264(18) -0.02609(10) 0.02270(9) 0.0565(4) Uani 1 1 d . . .
H26 H 0.5589 0.0073 0.0063 0.068 Uiso 1 1 calc R . .
C11 C 0.53615(16) 0.09064(8) 0.10811(8) 0.0467(3) Uani 1 1 d . . .
C12 C 0.43000(16) 0.10202(8) 0.14719(8) 0.0506(3) Uani 1 1 d . . .
H12 H 0.4248 0.0818 0.1884 0.061 Uiso 1 1 calc R . .
C13 C 0.33113(19) 0.14327(10) 0.12565(11) 0.0619(4) Uani 1 1 d . . .
H13 H 0.2601 0.1497 0.1523 0.074 Uiso 1 1 calc R . .
C14 C 0.3371(2) 0.17442(11) 0.06575(12) 0.0703(5) Uani 1 1 d . . .
H14 H 0.2697 0.2011 0.0512 0.084 Uiso 1 1 calc R . .
C15 C 0.4441(2) 0.16585(11) 0.02693(11) 0.0709(5) Uani 1 1 d . . .
H15 H 0.4498 0.1879 -0.0134 0.085 Uiso 1 1 calc R . .
C16 C 0.5429(2) 0.12470(10) 0.04770(10) 0.0603(4) Uani 1 1 d . . .
H16 H 0.6147 0.1196 0.0213 0.072 Uiso 1 1 calc R . .
C20 C 0.37061(13) 0.12598(7) 0.38445(7) 0.0398(3) Uani 1 1 d . . .
C61 C 0.25120(14) 0.16576(7) 0.36242(7) 0.0429(3) Uani 1 1 d . . .
C62 C 0.24992(18) 0.19536(9) 0.30014(9) 0.0537(4) Uani 1 1 d . . .
H62 H 0.3196 0.1895 0.2724 0.064 Uiso 1 1 calc R . .
C63 C 0.1475(2) 0.23317(11) 0.27871(10) 0.0645(5) Uani 1 1 d . . .
H63 H 0.1485 0.2522 0.2368 0.077 Uiso 1 1 calc R . .
C64 C 0.04331(18) 0.24281(11) 0.31932(11) 0.0652(5) Uani 1 1 d . . .
H64 H -0.0263 0.2679 0.3049 0.078 Uiso 1 1 calc R . .
C65 C 0.04374(19) 0.21480(11) 0.38130(11) 0.0641(5) Uani 1 1 d . . .
H65 H -0.0256 0.2215 0.4091 0.077 Uiso 1 1 calc R . .
C66 C 0.14671(17) 0.17650(9) 0.40281(9) 0.0532(4) Uani 1 1 d . . .
H66 H 0.1455 0.1579 0.4448 0.064 Uiso 1 1 calc R . .
C51 C 0.35274(15) 0.09719(7) 0.45458(7) 0.0426(3) Uani 1 1 d . . .
C52 C 0.26629(17) 0.04412(9) 0.46272(9) 0.0522(4) Uani 1 1 d . . .
H52 H 0.2180 0.0297 0.4270 0.063 Uiso 1 1 calc R . .
C53 C 0.25119(19) 0.01260(10) 0.52312(10) 0.0612(4) Uani 1 1 d . . .
H53 H 0.1937 -0.0230 0.5273 0.073 Uiso 1 1 calc R . .
C54 C 0.3205(2) 0.03338(11) 0.57698(9) 0.0637(5) Uani 1 1 d . . .
H54 H 0.3110 0.0117 0.6174 0.076 Uiso 1 1 calc R . .
C55 C 0.40410(18) 0.08675(11) 0.57025(8) 0.0586(4) Uani 1 1 d . . .
H55 H 0.4502 0.1017 0.6065 0.070 Uiso 1 1 calc R . .
C56 C 0.42016(17) 0.11844(9) 0.50955(8) 0.0501(3) Uani 1 1 d . . .
H56 H 0.4769 0.1544 0.5058 0.060 Uiso 1 1 calc R . .
C41 C 0.48287(14) 0.17570(7) 0.37736(7) 0.0413(3) Uani 1 1 d . . .
C46 C 0.48188(17) 0.23531(8) 0.41416(8) 0.0480(3) Uani 1 1 d . . .
H46 H 0.4136 0.2442 0.4421 0.058 Uiso 1 1 calc R . .
C45 C 0.58121(19) 0.28148(8) 0.40974(9) 0.0549(4) Uani 1 1 d . . .
H45 H 0.5798 0.3205 0.4353 0.066 Uiso 1 1 calc R . .
C44 C 0.68200(19) 0.26973(10) 0.36768(10) 0.0613(4) Uani 1 1 d . . .
H44 H 0.7495 0.3002 0.3654 0.074 Uiso 1 1 calc R . .
C43 C 0.68163(19) 0.21253(11) 0.32915(11) 0.0635(5) Uani 1 1 d . . .
H43 H 0.7481 0.2050 0.2997 0.076 Uiso 1 1 calc R . .
C42 C 0.58275(17) 0.16587(9) 0.33377(9) 0.0515(4) Uani 1 1 d . . .
H42 H 0.5837 0.1275 0.3072 0.062 Uiso 1 1 calc R . .
N1 N 0.54945(14) -0.03145(7) 0.21522(6) 0.0472(3) Uani 1 1 d . . .
N2 N 0.47417(13) 0.01478(7) 0.35402(6) 0.0461(3) Uani 1 1 d . . .
O1 O 0.71309(13) 0.03620(7) 0.24332(6) 0.0607(3) Uani 1 1 d . . .
O2 O 0.30658(12) 0.05190(6) 0.29525(6) 0.0539(3) Uani 1 1 d . . .
C81 C 0.4921(6) 0.0141(4) 0.7907(3) 0.133(3) Uani 0.68 1 d PD A 1
H81A H 0.5669 -0.0065 0.7711 0.160 Uiso 0.68 1 calc PR A 1
H81B H 0.4260 -0.0201 0.7939 0.160 Uiso 0.68 1 calc PR A 1
Cl1 Cl 0.4408(4) 0.07914(18) 0.74307(10) 0.2087(15) Uani 0.68 1 d PD A 1
Cl2 Cl 0.5287(3) 0.0441(2) 0.86800(9) 0.2104(14) Uani 0.68 1 d PD A 1
C82 C 0.508(5) -0.0480(13) 0.7815(11) 0.1580(17) Uiso 0.14 1 d PD B 2
H82A H 0.4400 -0.0807 0.7866 0.190 Uiso 0.14 1 calc PR B 2
H82B H 0.5853 -0.0711 0.7675 0.190 Uiso 0.14 1 calc PR B 2
Cl3 Cl 0.4646(12) 0.0197(7) 0.7252(6) 0.1580(17) Uiso 0.14 1 d PD B 2
Cl4 Cl 0.5327(14) -0.0015(7) 0.8526(7) 0.1580(17) Uiso 0.14 1 d PD B 2
C83 C 0.436(2) 0.093(2) 0.8564(13) 0.1580(17) Uiso 0.13 1 d PD C 3
H83A H 0.4237 0.0457 0.8678 0.190 Uiso 0.13 1 calc PR C 3
H83B H 0.3888 0.1204 0.8875 0.190 Uiso 0.13 1 calc PR C 3
Cl5 Cl 0.5997(11) 0.1132(6) 0.8607(6) 0.1580(17) Uiso 0.13 1 d PD C 3
Cl6 Cl 0.3819(12) 0.1079(7) 0.7773(7) 0.1580(17) Uiso 0.13 1 d PD C 3
C84 C 0.446(13) 0.028(2) 0.790(6) 0.1580(17) Uiso 0.05 1 d PD D 4
H84A H 0.3549 0.0365 0.7891 0.190 Uiso 0.05 1 calc PR D 4
H84B H 0.4700 0.0228 0.8360 0.190 Uiso 0.05 1 calc PR D 4
Cl7 Cl 0.523(3) 0.0978(15) 0.7588(19) 0.1580(17) Uiso 0.05 1 d PD D 4
Cl8 Cl 0.473(3) -0.0500(14) 0.7510(18) 0.1580(17) Uiso 0.05 1 d PD D 4

loop_
_atom_site_aniso_label
_atom_site_aniso_U_11
_atom_site_aniso_U_22
_atom_site_aniso_U_33
_atom_site_aniso_U_23
_atom_site_aniso_U_13
_atom_site_aniso_U_12
C3 0.0709(10) 0.0451(8) 0.0460(8) 0.0004(6) 0.0038(7) 0.0135(8)
C8 0.0677(10) 0.0383(7) 0.0482(8) -0.0015(6) 0.0056(7) 0.0008(7)
C7 0.1148(18) 0.0517(9) 0.0632(11) 0.0108(8) 0.0232(12) 0.0047(11)
C6 0.149(3) 0.0484(10) 0.0960(17) 0.0177(11) 0.0197(19) -0.0022(14)
C5 0.175(3) 0.0490(10) 0.0874(16) 0.0115(11) 0.021(2) 0.0355(16)
C4 0.148(2) 0.0449(9) 0.0698(12) -0.0009(8) 0.0143(15) 0.0275(13)
C1 0.0504(8) 0.0444(7) 0.0403(7) -0.0070(6) -0.0007(6) 0.0042(6)
C2 0.0468(7) 0.0398(7) 0.0398(7) -0.0002(5) 0.0025(6) -0.0014(5)
C9 0.0697(10) 0.0532(8) 0.0514(9) -0.0006(7) -0.0052(8) -0.0132(8)
C9' 0.0658(10) 0.0596(9) 0.0572(9) -0.0096(8) -0.0132(8) 0.0168(8)
C10 0.0498(7) 0.0457(7) 0.0397(7) -0.0069(6) 0.0001(6) 0.0002(6)
C31 0.0509(8) 0.0495(8) 0.0473(8) -0.0025(6) -0.0015(7) -0.0016(6)
C32 0.0570(9) 0.0571(9) 0.0676(10) -0.0149(8) 0.0033(8) -0.0045(8)
C33 0.0693(12) 0.0591(10) 0.0882(14) -0.0165(10) -0.0038(11) -0.0097(9)
C34 0.0579(10) 0.0709(12) 0.0932(15) -0.0021(11) -0.0012(11) -0.0161(9)
C35 0.0584(10) 0.0800(14) 0.0867(14) -0.0101(12) 0.0138(10) -0.0071(10)
C36 0.0584(9) 0.0623(10) 0.0661(11) -0.0131(9) 0.0102(8) -0.0027(8)
C21 0.0495(8) 0.0490(8) 0.0443(7) -0.0092(6) 0.0047(6) -0.0037(6)
C22 0.0616(9) 0.0526(9) 0.0546(9) -0.0074(7) 0.0039(8) 0.0051(8)
C23 0.0669(11) 0.0514(9) 0.0788(12) -0.0099(9) 0.0172(10) 0.0035(8)
C24 0.0746(12) 0.0591(10) 0.0731(12) -0.0265(9) 0.0254(10) -0.0140(9)
C25 0.0747(12) 0.0771(12) 0.0537(10) -0.0227(9) 0.0096(9) -0.0183(10)
C26 0.0607(9) 0.0632(10) 0.0458(8) -0.0102(7) 0.0008(7) -0.0047(8)
C11 0.0527(8) 0.0419(7) 0.0457(7) -0.0045(6) -0.0037(6) -0.0032(6)
C12 0.0538(8) 0.0494(8) 0.0487(8) -0.0079(6) -0.0037(7) 0.0006(7)
C13 0.0562(9) 0.0588(9) 0.0708(11) -0.0153(9) -0.0063(8) 0.0089(8)
C14 0.0718(12) 0.0589(10) 0.0803(13) -0.0020(9) -0.0178(10) 0.0126(9)
C15 0.0828(13) 0.0638(11) 0.0660(11) 0.0153(9) -0.0128(10) 0.0014(10)
C16 0.0652(10) 0.0591(9) 0.0565(9) 0.0076(8) 0.0006(8) -0.0036(8)
C20 0.0419(7) 0.0400(6) 0.0375(6) -0.0016(5) 0.0014(5) -0.0002(5)
C61 0.0449(7) 0.0408(7) 0.0430(7) -0.0002(5) -0.0004(6) -0.0008(6)
C62 0.0551(9) 0.0594(9) 0.0465(8) 0.0066(7) 0.0034(7) 0.0058(7)
C63 0.0690(11) 0.0669(10) 0.0576(10) 0.0129(8) -0.0097(9) 0.0076(9)
C64 0.0512(9) 0.0634(10) 0.0810(13) 0.0076(9) -0.0106(9) 0.0071(8)
C65 0.0487(9) 0.0662(10) 0.0774(12) 0.0079(9) 0.0085(9) 0.0079(8)
C66 0.0496(8) 0.0567(9) 0.0532(9) 0.0072(7) 0.0073(7) 0.0047(7)
C51 0.0447(7) 0.0431(7) 0.0400(7) 0.0013(5) 0.0041(6) 0.0040(6)
C52 0.0545(8) 0.0529(8) 0.0493(8) 0.0039(7) 0.0034(7) -0.0050(7)
C53 0.0610(9) 0.0586(10) 0.0641(10) 0.0162(8) 0.0136(8) -0.0051(8)
C54 0.0644(10) 0.0763(12) 0.0504(9) 0.0207(8) 0.0109(8) 0.0098(9)
C55 0.0590(9) 0.0766(11) 0.0401(8) 0.0052(8) -0.0004(7) 0.0060(9)
C56 0.0555(8) 0.0548(8) 0.0401(7) 0.0024(6) 0.0005(6) 0.0009(7)
C41 0.0449(7) 0.0397(6) 0.0394(6) 0.0012(5) -0.0010(6) 0.0004(5)
C46 0.0567(8) 0.0403(7) 0.0469(7) -0.0017(6) 0.0019(7) 0.0029(6)
C45 0.0717(10) 0.0375(7) 0.0554(9) -0.0008(6) -0.0096(8) -0.0045(7)
C44 0.0608(10) 0.0548(9) 0.0683(11) 0.0037(8) -0.0054(8) -0.0170(8)
C43 0.0553(9) 0.0715(11) 0.0638(10) -0.0063(9) 0.0119(8) -0.0140(9)
C42 0.0521(8) 0.0504(8) 0.0520(8) -0.0100(7) 0.0069(7) -0.0068(7)
N1 0.0569(7) 0.0442(6) 0.0406(6) -0.0024(5) -0.0009(5) 0.0042(6)
N2 0.0538(7) 0.0419(6) 0.0425(6) -0.0049(5) -0.0005(5) 0.0031(5)
O1 0.0647(7) 0.0722(8) 0.0452(6) -0.0064(5) -0.0092(5) -0.0067(6)
O2 0.0593(6) 0.0515(6) 0.0511(6) -0.0097(5) -0.0110(5) 0.0012(5)
C81 0.101(4) 0.180(7) 0.119(4) 0.051(4) 0.022(3) -0.016(4)
Cl1 0.284(3) 0.243(3) 0.0990(11) 0.0806(17) -0.0536(17) -0.069(3)
Cl2 0.235(3) 0.308(4) 0.0888(10) 0.0420(16) -0.0458(14) -0.046(3)

loop_
_atom_type_symbol
_atom_type_description
_atom_type_scat_dispersion_real
_atom_type_scat_dispersion_imag
_atom_type_scat_source
C C 0.0181 0.0091 'International Tables Vol C Tables 4.2.6.8 and 6.1.1.4'
H H 0.0000 0.0000 'International Tables Vol C Tables 4.2.6.8 and 6.1.1.4'
N N 0.0311 0.0180 'International Tables Vol C Tables 4.2.6.8 and 6.1.1.4'
O O 0.0492 0.0322 'International Tables Vol C Tables 4.2.6.8 and 6.1.1.4'
Cl Cl 0.3639 0.7018 'International Tables Vol C Tables 4.2.6.8 and 6.1.1.4'

loop_
_geom_angle_atom_site_label_1
_geom_angle_atom_site_label_2
_geom_angle_atom_site_label_3
_geom_angle
N1 C3 C8 111.62(13)
N1 C3 C4 108.88(15)
C8 C3 C4 111.48(18)
N1 C3 H3 108.2
C8 C3 H3 108.2
C4 C3 H3 108.2
N2 C8 C3 111.93(14)
N2 C8 C7 109.44(14)
C3 C8 C7 112.51(15)
N2 C8 H8 107.6
C3 C8 H8 107.6
C7 C8 H8 107.6
C6 C7 C8 112.90(19)
C6 C7 H7A 109.0
C8 C7 H7A 109.0
C6 C7 H7B 109.0
C8 C7 H7B 109.0
H7A C7 H7B 107.8
C5 C6 C7 109.2(3)
C5 C6 H6A 109.8
C7 C6 H6A 109.8
C5 C6 H6B 109.8
C7 C6 H6B 109.8
H6A C6 H6B 108.3
C6 C5 C4 110.3(2)
C6 C5 H5A 109.6
C4 C5 H5A 109.6
C6 C5 H5B 109.6
C4 C5 H5B 109.6
H5A C5 H5B 108.1
C5 C4 C3 113.5(2)
C5 C4 H4A 108.9
C3 C4 H4A 108.9
C5 C4 H4B 108.9
C3 C4 H4B 108.9
H4A C4 H4B 107.7
O1 C1 N1 121.14(15)
O1 C1 C10 119.52(15)
N1 C1 C10 119.12(13)
O2 C2 N2 121.66(13)
O2 C2 C20 119.00(13)
N2 C2 C20 119.09(12)
N1 C9 H9A 109.5
N1 C9 H9B 109.5
H9A C9 H9B 109.5
N1 C9 H9C 109.5
H9A C9 H9C 109.5
H9B C9 H9C 109.5
N2 C9' H9'A 109.5
N2 C9' H9'B 109.5
H9'A C9' H9'B 109.5
N2 C9' H9'C 109.5
H9'A C9' H9'C 109.5
H9'B C9' H9'C 109.5
C11 C10 C31 105.14(12)
C11 C10 C21 114.25(12)
C31 C10 C21 110.14(13)
C11 C10 C1 113.52(13)
C31 C10 C1 107.88(12)
C21 C10 C1 105.79(12)
C36 C31 C32 117.56(16)
C36 C31 C10 123.45(15)
C32 C31 C10 118.87(15)
C33 C32 C31 121.39(18)
C33 C32 H32 119.3
C31 C32 H32 119.3
C32 C33 C34 120.00(19)
C32 C33 H33 120.0
C34 C33 H33 120.0
C35 C34 C33 119.8(2)
C35 C34 H34 120.1
C33 C34 H34 120.1
C34 C35 C36 119.9(2)
C34 C35 H35 120.0
C36 C35 H35 120.0
C31 C36 C35 121.28(18)
C31 C36 H36 119.4
C35 C36 H36 119.4
C22 C21 C26 117.42(16)
C22 C21 C10 118.57(15)
C26 C21 C10 124.02(16)
C23 C22 C21 121.66(18)
C23 C22 H22 119.2
C21 C22 H22 119.2
C24 C23 C22 119.9(2)
C24 C23 H23 120.1
C22 C23 H23 120.1
C25 C24 C23 119.31(18)
C25 C24 H24 120.3
C23 C24 H24 120.3
C24 C25 C26 121.11(19)
C24 C25 H25 119.4
C26 C25 H25 119.4
C25 C26 C21 120.6(2)
C25 C26 H26 119.7
C21 C26 H26 119.7
C12 C11 C16 117.66(16)
C12 C11 C10 123.55(14)
C16 C11 C10 118.74(15)
C11 C12 C13 120.95(17)
C11 C12 H12 119.5
C13 C12 H12 119.5
C14 C13 C12 120.8(2)
C14 C13 H13 119.6
C12 C13 H13 119.6
C13 C14 C15 119.34(19)
C13 C14 H14 120.3
C15 C14 H14 120.3
C14 C15 C16 120.44(19)
C14 C15 H15 119.8
C16 C15 H15 119.8
C15 C16 C11 120.77(19)
C15 C16 H16 119.6
C11 C16 H16 119.6
C41 C20 C61 105.53(11)
C41 C20 C51 114.45(11)
C61 C20 C51 110.86(12)
C41 C20 C2 113.20(11)
C61 C20 C2 108.53(12)
C51 C20 C2 104.26(11)
C66 C61 C62 117.73(15)
C66 C61 C20 123.22(14)
C62 C61 C20 118.97(14)
C63 C62 C61 121.43(17)
C63 C62 H62 119.3
C61 C62 H62 119.3
C62 C63 C64 120.14(18)
C62 C63 H63 119.9
C64 C63 H63 119.9
C65 C64 C63 119.22(17)
C65 C64 H64 120.4
C63 C64 H64 120.4
C64 C65 C66 120.64(18)
C64 C65 H65 119.7
C66 C65 H65 119.7
C61 C66 C65 120.83(16)
C61 C66 H66 119.6
C65 C66 H66 119.6
C56 C51 C52 117.61(14)
C56 C51 C20 124.66(13)
C52 C51 C20 117.68(13)
C53 C52 C51 121.14(17)
C53 C52 H52 119.4
C51 C52 H52 119.4
C54 C53 C52 120.63(17)
C54 C53 H53 119.7
C52 C53 H53 119.7
C53 C54 C55 119.04(16)
C53 C54 H54 120.5
C55 C54 H54 120.5
C54 C55 C56 120.59(18)
C54 C55 H55 119.7
C56 C55 H55 119.7
C51 C56 C55 120.97(16)
C51 C56 H56 119.5
C55 C56 H56 119.5
C42 C41 C46 117.80(14)
C42 C41 C20 123.24(13)
C46 C41 C20 118.88(13)
C45 C46 C41 121.00(15)
C45 C46 H46 119.5
C41 C46 H46 119.5
C44 C45 C46 120.32(15)
C44 C45 H45 119.8
C46 C45 H45 119.8
C43 C44 C45 119.27(16)
C43 C44 H44 120.4
C45 C44 H44 120.4
C44 C43 C42 120.59(18)
C44 C43 H43 119.7
C42 C43 H43 119.7
C41 C42 C43 120.92(16)
C41 C42 H42 119.5
C43 C42 H42 119.5
C1 N1 C9 124.62(14)
C1 N1 C3 118.68(14)
C9 N1 C3 116.30(14)
C2 N2 C9' 125.53(13)
C2 N2 C8 118.01(13)
C9' N2 C8 115.91(14)
Cl1 C81 Cl2 109.2(5)
Cl1 C81 H81A 109.8
Cl2 C81 H81A 109.8
Cl1 C81 H81B 109.8
Cl2 C81 H81B 109.8
H81A C81 H81B 108.3
Cl4 C82 Cl3 99.8(13)
Cl4 C82 H82A 111.8
Cl3 C82 H82A 111.8
Cl4 C82 H82B 111.8
Cl3 C82 H82B 111.8
H82A C82 H82B 109.5
Cl6 C83 Cl5 109.1(15)
Cl6 C83 H83A 109.9
Cl5 C83 H83A 109.9
Cl6 C83 H83B 109.9
Cl5 C83 H83B 109.9
H83A C83 H83B 108.3
Cl7 C84 Cl8 117(3)
Cl7 C84 H84A 107.9
Cl8 C84 H84A 107.9
Cl7 C84 H84B 107.9
Cl8 C84 H84B 107.9
H84A C84 H84B 107.2

loop_
_geom_bond_atom_site_label_1
_geom_bond_atom_site_label_2
_geom_bond_distance
C3 N1 1.484(2)
C3 C8 1.535(2)
C3 C4 1.543(3)
C3 H3 0.9800
C8 N2 1.485(2)
C8 C7 1.540(2)
C8 H8 0.9800
C7 C6 1.515(3)
C7 H7A 0.9700
C7 H7B 0.9700
C6 C5 1.499(5)
C6 H6A 0.9700
C6 H6B 0.9700
C5 C4 1.508(3)
C5 H5A 0.9700
C5 H5B 0.9700
C4 H4A 0.9700
C4 H4B 0.9700
C1 O1 1.221(2)
C1 N1 1.361(2)
C1 C10 1.580(2)
C2 O2 1.2245(19)
C2 N2 1.349(2)
C2 C20 1.5812(19)
C9 N1 1.453(2)
C9 H9A 0.9600
C9 H9B 0.9600
C9 H9C 0.9600
C9' N2 1.460(2)
C9' H9'A 0.9600
C9' H9'B 0.9600
C9' H9'C 0.9600
C10 C11 1.545(2)
C10 C31 1.548(2)
C10 C21 1.551(2)
C31 C36 1.386(3)
C31 C32 1.395(2)
C32 C33 1.379(3)
C32 H32 0.9300
C33 C34 1.381(3)
C33 H33 0.9300
C34 C35 1.374(3)
C34 H34 0.9300
C35 C36 1.392(3)
C35 H35 0.9300
C36 H36 0.9300
C21 C22 1.390(3)
C21 C26 1.393(2)
C22 C23 1.386(3)
C22 H22 0.9300
C23 C24 1.384(3)
C23 H23 0.9300
C24 C25 1.364(4)
C24 H24 0.9300
C25 C26 1.390(3)
C25 H25 0.9300
C26 H26 0.9300
C11 C12 1.386(2)
C11 C16 1.401(2)
C12 C13 1.390(3)
C12 H12 0.9300
C13 C14 1.365(3)
C13 H13 0.9300
C14 C15 1.382(4)
C14 H14 0.9300
C15 C16 1.383(3)
C15 H15 0.9300
C16 H16 0.9300
C20 C41 1.540(2)
C20 C61 1.545(2)
C20 C51 1.5451(19)
C61 C66 1.385(2)
C61 C62 1.394(2)
C62 C63 1.379(3)
C62 H62 0.9300
C63 C64 1.382(3)
C63 H63 0.9300
C64 C65 1.375(3)
C64 H64 0.9300
C65 C66 1.389(3)
C65 H65 0.9300
C66 H66 0.9300
C51 C56 1.387(2)
C51 C52 1.396(2)
C52 C53 1.385(2)
C52 H52 0.9300
C53 C54 1.376(3)
C53 H53 0.9300
C54 C55 1.379(3)
C54 H54 0.9300
C55 C56 1.393(2)
C55 H55 0.9300
C56 H56 0.9300
C41 C42 1.385(2)
C41 C46 1.395(2)
C46 C45 1.388(2)
C46 H46 0.9300
C45 C44 1.379(3)
C45 H45 0.9300
C44 C43 1.375(3)
C44 H44 0.9300
C43 C42 1.391(2)
C43 H43 0.9300
C42 H42 0.9300
C81 Cl1 1.697(7)
C81 Cl2 1.721(8)
C81 H81A 0.9700
C81 H81B 0.9700
C82 Cl4 1.731(19)
C82 Cl3 1.819(19)
C82 H82A 0.9700
C82 H82B 0.9700
C83 Cl6 1.731(19)
C83 Cl5 1.763(19)
C83 H83A 0.9700
C83 H83B 0.9700
C84 Cl7 1.73(2)
C84 Cl8 1.75(2)
C84 H84A 0.9700
C84 H84B 0.9700

loop_
_geom_torsion_atom_site_label_1
_geom_torsion_atom_site_label_2
_geom_torsion_atom_site_label_3
_geom_torsion_atom_site_label_4
_geom_torsion
N1 C3 C8 N2 -69.25(19)
C4 C3 C8 N2 168.74(18)
N1 C3 C8 C7 167.02(17)
C4 C3 C8 C7 45.0(2)
N2 C8 C7 C6 -176.0(2)
C3 C8 C7 C6 -50.9(3)
C8 C7 C6 C5 58.3(3)
C7 C6 C5 C4 -60.9(4)
C6 C5 C4 C3 57.9(4)
N1 C3 C4 C5 -173.0(3)
C8 C3 C4 C5 -49.4(3)
O1 C1 C10 C11 -112.98(17)
N1 C1 C10 C11 72.36(17)
O1 C1 C10 C31 3.1(2)
N1 C1 C10 C31 -171.56(13)
O1 C1 C10 C21 120.95(15)
N1 C1 C10 C21 -53.71(18)
C11 C10 C31 C36 -124.51(18)
C21 C10 C31 C36 -1.0(2)
C1 C10 C31 C36 114.05(19)
C11 C10 C31 C32 51.5(2)
C21 C10 C31 C32 175.06(16)
C1 C10 C31 C32 -69.92(19)
C36 C31 C32 C33 0.3(3)
C10 C31 C32 C33 -175.95(19)
C31 C32 C33 C34 0.3(4)
C32 C33 C34 C35 -0.9(4)
C33 C34 C35 C36 0.8(4)
C32 C31 C36 C35 -0.3(3)
C10 C31 C36 C35 175.7(2)
C34 C35 C36 C31 -0.2(4)
C11 C10 C21 C22 -164.80(15)
C31 C10 C21 C22 77.15(19)
C1 C10 C21 C22 -39.19(19)
C11 C10 C21 C26 15.6(2)
C31 C10 C21 C26 -102.50(18)
C1 C10 C21 C26 141.16(16)
C26 C21 C22 C23 -0.1(3)
C10 C21 C22 C23 -179.78(17)
C21 C22 C23 C24 1.8(3)
C22 C23 C24 C25 -1.9(3)
C23 C24 C25 C26 0.4(3)
C24 C25 C26 C21 1.4(3)
C22 C21 C26 C25 -1.5(3)
C10 C21 C26 C25 178.20(17)
C31 C10 C11 C12 -122.66(16)
C21 C10 C11 C12 116.47(16)
C1 C10 C11 C12 -5.0(2)
C31 C10 C11 C16 54.79(18)
C21 C10 C11 C16 -66.08(19)
C1 C10 C11 C16 172.48(14)
C16 C11 C12 C13 3.0(2)
C10 C11 C12 C13 -179.53(15)
C11 C12 C13 C14 -1.0(3)
C12 C13 C14 C15 -1.5(3)
C13 C14 C15 C16 1.7(3)
C14 C15 C16 C11 0.4(3)
C12 C11 C16 C15 -2.7(3)
C10 C11 C16 C15 179.67(17)
O2 C2 C20 C41 -115.36(15)
N2 C2 C20 C41 70.24(17)
O2 C2 C20 C61 1.43(18)
N2 C2 C20 C61 -172.97(13)
O2 C2 C20 C51 119.64(15)
N2 C2 C20 C51 -54.76(16)
C41 C20 C61 C66 -121.03(16)
C51 C20 C61 C66 3.4(2)
C2 C20 C61 C66 117.35(16)
C41 C20 C61 C62 55.70(18)
C51 C20 C61 C62 -179.86(14)
C2 C20 C61 C62 -65.92(17)
C66 C61 C62 C63 -1.1(3)
C20 C61 C62 C63 -177.99(17)
C61 C62 C63 C64 0.4(3)
C62 C63 C64 C65 0.6(3)
C63 C64 C65 C66 -0.8(3)
C62 C61 C66 C65 0.8(3)
C20 C61 C66 C65 177.61(17)
C64 C65 C66 C61 0.1(3)
C41 C20 C51 C56 7.1(2)
C61 C20 C51 C56 -112.15(17)
C2 C20 C51 C56 131.25(15)
C41 C20 C51 C52 -170.21(13)
C61 C20 C51 C52 70.58(17)
C2 C20 C51 C52 -46.02(17)
C56 C51 C52 C53 -1.8(2)
C20 C51 C52 C53 175.65(16)
C51 C52 C53 C54 0.7(3)
C52 C53 C54 C55 0.9(3)
C53 C54 C55 C56 -1.2(3)
C52 C51 C56 C55 1.5(2)
C20 C51 C56 C55 -175.77(15)
C54 C55 C56 C51 0.0(3)
C61 C20 C41 C42 -115.95(16)
C51 C20 C41 C42 121.89(16)
C2 C20 C41 C42 2.6(2)
C61 C20 C41 C46 60.93(17)
C51 C20 C41 C46 -61.23(18)
C2 C20 C41 C46 179.48(13)
C42 C41 C46 C45 -3.3(2)
C20 C41 C46 C45 179.62(14)
C41 C46 C45 C44 1.2(3)
C46 C45 C44 C43 1.4(3)
C45 C44 C43 C42 -1.9(3)
C46 C41 C42 C43 2.9(3)
C20 C41 C42 C43 179.76(17)
C44 C43 C42 C41 -0.3(3)
O1 C1 N1 C9 174.92(16)
C10 C1 N1 C9 -10.5(2)
O1 C1 N1 C3 -12.6(2)
C10 C1 N1 C3 161.96(13)
C8 C3 N1 C1 110.58(17)
C4 C3 N1 C1 -125.9(2)
C8 C3 N1 C9 -76.33(18)
C4 C3 N1 C9 47.2(2)
O2 C2 N2 C9' 174.60(17)
C20 C2 N2 C9' -11.2(2)
O2 C2 N2 C8 -14.3(2)
C20 C2 N2 C8 159.97(13)
C3 C8 N2 C2 113.55(17)
C7 C8 N2 C2 -121.02(18)
C3 C8 N2 C9' -74.48(19)
C7 C8 N2 C9' 51.0(2)
